data_1562616
loop_
_publ_author_name
'Zibrov, Igor P.'
'Filonenko, Vladimir P.'
'Zakharov, Nikolai D.'
'Werner, Peter'
'Drobot, Dmitrii V.'
'Nikishina, Elena E.'
'Lebedeva, Elena N.'

_publ_section_title
;
 New high pressure rare earth tantalates RExTa2O5+1.5x (RE=La, Eu, Yb)
;
_journal_name_full 'Journal of Solid State Chemistry'
_journal_page_first 240
_journal_page_last 246
_journal_paper_doi 10.1016/j.jssc.2013.03.057
_journal_volume 203
_journal_year 2013
_chemical_formula_structural 'LA0.075 TA2 O5.113'
_chemical_formula_sum 'La0.11 O8 Ta3'
_chemical_formula_weight 686.53
_chemical_name_common 'Lanthanum Tantalate'
_space_group_IT_number 72
_space_group_name_Hall '-I 2 2c'
_space_group_name_H-M_alt 'I b a m'
_symmetry_cell_setting orthorhombic
_symmetry_space_group_name_Hall '-I 2 2c'
_symmetry_space_group_name_H-M 'I b a m'
_cell_angle_alpha 90.0
_cell_angle_beta 90.0
_cell_angle_gamma 90.0
_cell_formula_units_Z 4
_cell_length_a 10.50988(19)
_cell_length_b 7.26785(12)
_cell_length_c 6.97650(9)
_cell_measurement_temperature 298(2)
_cell_volume 532.895(15)
_computing_structure_refinement GSAS
_diffrn_ambient_temperature 298
_diffrn_detector 'imaging plate'
_diffrn_measurement_device_type 'Imaging Plate Guinier Camera 670 (Huber)'
_diffrn_radiation_monochromator 'Primary, curved Ge (111)'
_diffrn_radiation_polarisn_ratio 0.8
_diffrn_radiation_probe x-ray
_diffrn_radiation_type 'Cu K\a~1~'
_diffrn_radiation_wavelength 1.5406
_diffrn_source 'sealed X-ray tube'
_diffrn_source_target Cu
_exptl_absorpt_correction_T_max 0.99985
_exptl_absorpt_correction_T_min 0.99985
_exptl_absorpt_process_details
;   GSAS Absorption/surface roughness correction: function number 0
 Debye-Scherrer absorption correction
Term (= MU.r/wave) =     0.57472E-04
Correction is not refined.
;
_exptl_crystal_density_diffrn 8.557
_exptl_crystal_density_method 'not measured'
_pd_calc_method 'Rietveld Refinement'
_pd_char_colour grey
_pd_instr_location ' ?'
_pd_meas_2theta_range_inc 0.005
_pd_meas_2theta_range_max 100.495
_pd_meas_2theta_range_min 10.0
_pd_meas_number_of_points 18100
_pd_meas_scan_method fixed
_pd_phase_name 'from C:/GSAS/MyWork/TALA944VAC.EXP'
_pd_prep_cool_rate 20
_pd_prep_pressure 0.1
_pd_prep_temperature 723
_pd_proc_2theta_range_inc 0.005
_pd_proc_2theta_range_max 100.50718
_pd_proc_2theta_range_min 10.01218
_pd_proc_info_datetime 2013-03-02T13:16:34
_pd_proc_info_excluded_regions ' ?'
_pd_proc_ls_background_function
;   GSAS Background function number 1 with 35 terms.
 Shifted Chebyshev function of 1st kind
      1:    639.357     2:   -184.136     3:    81.2415     4:    2.94799    
      5:   -22.0872     6:   0.274971     7:    6.94424     8:   -34.4907    
      9:    24.6176    10:    4.15615    11:   -32.2887    12:    5.72389    
     13:    7.25219    14:   -7.40857    15:    4.41096    16:    5.18894    
     17:   -11.1905    18:    1.33826    19:    6.64748    20:   -17.5003    
     21:    17.0763    22:   -4.92276    23:   -6.17408    24:    7.89958    
     25:   -7.52531    26:    1.58134    27:    9.86969    28:   -12.3474    
     29:   7.887280E-0230:    11.5461    31:   -7.69180    32:   -10.8214    
     33:    17.4293    34:   -9.50192    35:    10.1742    
;
_pd_proc_ls_peak_cutoff 0.01000
_pd_proc_ls_profile_function
;
 CW Profile function number 2 with  18 terms
 Profile coefficients for Simpson's rule integration of pseudovoigt function
 C.J. Howard (1982). J. Appl. Cryst.,15,615-620.
 P. Thompson, D.E. Cox & J.B. Hastings (1987). J. Appl. Cryst.,20,79-83.
 #1(GU)   =    0.000 #2(GV)   =  248.568 #3(GW)   =  -64.562
 #4(LX)   =   10.741 #5(LY)   =    0.000 #6(trns) =   -0.628
 #7(asym) =   9.2499 #8(shft) =  -0.9144 #9(GP)   =    0.000
 #10(stec)=     0.00 #11(ptec)=    -2.94 #12(sfec)=     0.00
 #13(L11) =    0.000 #14(L22) =    0.000 #15(L33) =    0.000
 #16(L12) =    0.000 #17(L13) =    0.000 #18(L23) =    0.000
 Peak tails are ignored  where the intensity is below 0.0100 times the peak
   Aniso. broadening axis   0.0   0.0   1.0
;
_pd_proc_ls_prof_R_factor 0.0655
_pd_proc_ls_prof_wR_expected 0.0346
_pd_proc_ls_prof_wR_factor 0.0933
_pd_proc_number_of_points 18100
_pd_spec_mounting 'powder on Mylar film'
_pd_spec_mount_mode transmission
_pd_spec_shape flat_sheet
_pd_spec_size_axial 8
_pd_spec_size_equat 0.1
_refine_ls_goodness_of_fit_all 2.70
_refine_ls_matrix_type full
_refine_ls_number_parameters 52
_refine_ls_number_restraints 0
_refine_ls_R_Fsqd_factor 0.09168
_refine_ls_shift/su_max 0.04
_refine_ls_shift/su_mean 0.00
_cod_data_source_file La0075Ta2O5113.cif
_cod_data_source_block LA0.075TA2O5.113_publ
_cod_depositor_comments
;
The following automatic conversions were performed:

data item '_geom_angle_publ_flag' value 'N' was changed to 'n' in
accordance with the built-in table derived from the CIF Core
dictionary named 'cif_core.dic' version 2.4.5 last updated on
2014-11-21 (265 times).

data item '_geom_bond_publ_flag' value 'N' was changed to 'n' in
accordance with the built-in table derived from the CIF Core
dictionary named 'cif_core.dic' version 2.4.5 last updated on
2014-11-21 (97 times).

Automatic conversion script
Id: cif_fix_values 8369 2020-08-20 11:38:08Z andrius 
;
_cod_original_cell_volume 532.895(11)
_cod_database_code 1562616
_gsas_exptl_extinct_corr_t_min 1.00000
_gsas_exptl_extinct_corr_t_max 1.00000

loop_
_symmetry_equiv_pos_site_id
_symmetry_equiv_pos_as_xyz
1 +x,+y,+z
2 -x+1/2,+y+1/2,+z
3 +x+1/2,-y+1/2,+z
4 -x,-y,+z
-1 -x,-y,-z
-2 +x+1/2,-y+1/2,-z
-3 -x+1/2,+y+1/2,-z
-4 +x,+y,-z
101 +x+1/2,+y+1/2,+z+1/2
102 -x,+y,+z+1/2
103 +x,-y,+z+1/2
104 -x+1/2,-y+1/2,+z+1/2
-101 -x+1/2,-y+1/2,-z+1/2
-102 +x,-y,-z+1/2
-103 -x,+y,-z+1/2
-104 +x+1/2,+y+1/2,-z+1/2

loop_
_atom_site_type_symbol
_atom_site_label
_atom_site_fract_x
_atom_site_fract_y
_atom_site_fract_z
_atom_site_occupancy
_atom_site_thermal_displace_type
_atom_site_U_iso_or_equiv
_atom_site_symmetry_multiplicity
Ta Ta1 0.23569(14) 0.23979(34) 0.0 1.0 Uiso 0.0290(5) 8
Ta Ta2 0.0 0.0 0.25 1.0 Uiso 0.0139(6) 4
O O1 0.1411(7) 0.1825(11) 0.2908(13) 1.0 Uiso 0.025 16
O O2 0.1718(11) 0.4618(24) 0.0 1.0 Uiso 0.025 8
O O3 0.0544(12) 0.1197(16) 0.0 1.0 Uiso 0.025 8
La La 0.0 0.5 0.25 0.113 Uiso 0.037 4

loop_
_atom_type_symbol
_atom_type_number_in_cell
_atom_type_scat_dispersion_real
_atom_type_scat_dispersion_imag
_atom_type_scat_Cromer_Mann_a1
_atom_type_scat_Cromer_Mann_a2
_atom_type_scat_Cromer_Mann_a3
_atom_type_scat_Cromer_Mann_a4
_atom_type_scat_Cromer_Mann_b1
_atom_type_scat_Cromer_Mann_b2
_atom_type_scat_Cromer_Mann_b3
_atom_type_scat_Cromer_Mann_b4
_atom_type_scat_Cromer_Mann_c
_atom_type_scat_source
Ta 12.0 0.000 0.000 29.2024 1.77333 15.2293 9.37046 14.5135 0.29598 4.76492 63.3644 9.24354 International_Tables_Vol_C
O 32.0 0.000 0.000 3.04850 13.2771 2.28680 5.70110 1.54630 0.32390 0.86700 32.9089 0.25080 International_Tables_Vol_C
La 0.452 0.000 0.000 20.5780 2.94817 19.5990 0.24448 11.3727 18.7726 3.28719 133.124 2.14678 International_Tables_Vol_C

loop_
_geom_angle_atom_site_label_1
_geom_angle_atom_site_label_2
_geom_angle_atom_site_label_3
_geom_angle
_geom_angle_site_symmetry_1
_geom_angle_site_symmetry_2
_geom_angle_site_symmetry_3
_geom_angle_publ_flag
O1 Ta1 O1 124.0(4) 1_555 . -4_555 n
O1 Ta1 O1 163.91(30) 1_555 . 104_554 n
O1 Ta1 O1 72.06(30) 1_555 . -101_665 n
O1 Ta1 O2 90.06(28) 1_555 . 1_555 n
O1 Ta1 O2 91.40(23) 1_555 . 2_545 n
O1 Ta1 O3 62.03(21) 1_555 . 1_555 n
O1 Ta1 O1 72.06(30) -4_555 . 104_554 n
O1 Ta1 O1 163.91(30) -4_555 . -101_665 n
O1 Ta1 O2 90.06(28) -4_555 . 1_555 n
O1 Ta1 O2 91.40(23) -4_555 . 2_545 n
O1 Ta1 O3 62.03(21) -4_555 . 1_555 n
O1 Ta1 O1 91.8(4) 104_554 . -101_665 n
O1 Ta1 O2 89.32(33) 104_554 . 1_555 n
O1 Ta1 O2 88.51(28) 104_554 . 2_545 n
O1 Ta1 O3 134.07(22) 104_554 . 1_555 n
O1 Ta1 O2 89.32(33) -101_665 . 1_555 n
O1 Ta1 O2 88.51(28) -101_665 . 2_545 n
O1 Ta1 O3 134.07(22) -101_444 . 1_555 n
O2 Ta1 O2 176.9(5) 1_555 . 2_545 n
O2 Ta1 O3 92.0(5) 1_555 . 1_555 n
O2 Ta1 O3 91.1(5) 2_545 . 1_555 n
O1 Ta2 O1 163.7(5) 1_555 . 4_555 n
O1 Ta2 O1 84.9(5) 1_555 . -102_665 n
O1 Ta2 O1 97.4(5) 1_555 . -103_665 n
O1 Ta2 O3 68.3(4) 1_555 . 1_555 n
O1 Ta2 O3 127.7(4) 1_555 . 4_555 n
O1 Ta2 O3 78.7(4) 1_555 . 102_334 n
O1 Ta2 O3 87.3(4) 1_555 . 103_334 n
O1 Ta2 O1 97.4(5) 4_555 . -102_665 n
O1 Ta2 O1 84.9(5) 4_555 . -103_665 n
O1 Ta2 O3 127.7(4) 4_555 . 1_555 n
O1 Ta2 O3 68.3(4) 4_555 . 4_555 n
O1 Ta2 O3 87.3(4) 4_555 . 102_334 n
O1 Ta2 O3 78.7(4) 4_555 . 103_334 n
O1 Ta2 O1 163.7(5) -102_665 . -103_665 n
O1 Ta2 O3 87.3(4) -102_444 . 1_555 n
O1 Ta2 O3 78.7(4) -102_444 . 4_555 n
O1 Ta2 O3 127.7(4) -102_444 . 102_334 n
O1 Ta2 O3 68.3(4) -102_444 . 103_334 n
O1 Ta2 O3 78.7(4) -103_444 . 1_555 n
O1 Ta2 O3 87.3(4) -103_444 . 4_555 n
O1 Ta2 O3 68.3(4) -103_444 . 102_334 n
O1 Ta2 O3 127.7(4) -103_444 . 103_334 n
O3 Ta2 O3 61.7(5) 1_555 . 4_555 n
O3 Ta2 O3 129.3(6) 1_555 . 102_334 n
O3 Ta2 O3 147.3(7) 1_555 . 103_334 n
O3 Ta2 O3 147.3(7) 4_555 . 102_334 n
O3 Ta2 O3 129.3(6) 4_555 . 103_334 n
O3 Ta2 O3 61.7(5) 102_334 . 103_334 n
Ta1 O1 Ta1 107.94(30) 1_555 . 104_555 n
Ta1 O1 Ta2 108.3(4) 1_555 . 1_555 n
Ta1 O1 O1 152.01(21) 1_555 . -4_556 n
Ta1 O1 O1 49.15(30) 1_555 . -101_665 n
Ta1 O1 O1 89.5(4) 1_555 . -102_665 n
Ta1 O1 O2 37.24(28) 1_555 . 1_555 n
Ta1 O1 O2 103.17(29) 1_555 . 103_565 n
Ta1 O1 O2 103.62(31) 1_555 . 104_555 n
Ta1 O1 O3 54.61(34) 1_555 . 1_555 n
Ta1 O1 O3 152.0(4) 1_555 . 102_334 n
Ta1 O1 O3 138.2(4) 1_555 . 103_334 n
Ta1 O1 La 89.42(26) 1_555 . 1_555 n
Ta1 O1 Ta2 139.1(4) 104_555 . 1_555 n
Ta1 O1 O1 44.08(22) 104_555 . -4_556 n
Ta1 O1 O1 58.79(33) 104_555 . -101_665 n
Ta1 O1 O1 115.0(4) 104_555 . -102_665 n
Ta1 O1 O2 103.76(33) 104_555 . 1_555 n
Ta1 O1 O2 48.64(26) 104_555 . 103_565 n
Ta1 O1 O2 41.0(4) 104_555 . 104_555 n
Ta1 O1 O3 162.5(5) 104_555 . 1_555 n
Ta1 O1 O3 98.7(4) 104_555 . 102_334 n
Ta1 O1 O3 92.9(4) 104_555 . 103_334 n
Ta1 O1 La 100.61(35) 104_555 . 1_555 n
Ta2 O1 O1 98.14(26) 1_555 . -4_556 n
Ta2 O1 O1 152.0(7) 1_555 . -101_665 n
Ta2 O1 O1 47.55(24) 1_555 . -102_665 n
Ta2 O1 O2 116.6(4) 1_555 . 1_555 n
Ta2 O1 O2 136.1(4) 1_555 . 103_565 n
Ta2 O1 O2 111.2(5) 1_555 . 104_555 n
Ta2 O1 O3 56.29(34) 1_555 . 1_555 n
Ta2 O1 O3 51.05(25) 1_555 . 102_334 n
Ta2 O1 O3 46.66(25) 1_555 . 103_334 n
Ta2 O1 La 98.11(28) 1_555 . 1_555 n
O1 O1 O1 102.9(4) -4_556 . -101_665 n
O1 O1 O1 102.1(4) -4_556 . -102_665 n
O1 O1 O2 134.62(33) -4_556 . 1_555 n
O1 O1 O2 60.74(23) -4_556 . 103_565 n
O1 O1 O2 56.78(23) -4_556 . 104_555 n
O1 O1 O3 153.35(33) -4_556 . 1_555 n
O1 O1 O3 55.26(25) -4_556 . 102_334 n
O1 O1 O3 58.45(23) -4_556 . 103_334 n
O1 O1 La 95.92(20) -4_556 . 1_555 n
O1 O1 O1 109.2(4) -101_665 . -102_665 n
O1 O1 O2 58.23(33) -101_665 . 1_555 n
O1 O1 O2 71.3(4) -101_665 . 103_565 n
O1 O1 O2 67.2(4) -101_665 . 104_555 n
O1 O1 O3 103.7(6) -101_444 . 1_555 n
O1 O1 O3 156.1(7) -101_444 . 102_334 n
O1 O1 O3 135.3(5) -101_444 . 103_334 n
O1 O1 La 97.9(4) -101_444 . 1_555 n
O1 O1 O2 122.7(6) -102_665 . 1_555 n
O1 O1 O2 161.6(5) -102_665 . 103_565 n
O1 O1 O2 74.3(4) -102_665 . 104_555 n
O1 O1 O3 67.4(5) -102_444 . 1_555 n
O1 O1 O3 86.9(4) -102_444 . 102_334 n
O1 O1 O3 48.70(28) -102_444 . 103_334 n
O1 O1 La 142.81(31) -102_444 . 1_555 n
O2 O1 O2 73.90(20) 1_555 . 103_565 n
O2 O1 O2 125.4(4) 1_555 . 104_555 n
O2 O1 O3 63.8(4) 1_555 . 1_555 n
O2 O1 O3 128.0(5) 1_555 . 102_334 n
O2 O1 O3 163.2(4) 1_555 . 103_334 n
O2 O1 La 53.08(32) 1_555 . 1_555 n
O2 O1 O2 89.61(34) 103_565 . 104_555 n
O2 O1 O3 130.8(5) 103_344 . 1_555 n
O2 O1 O3 87.8(5) 103_344 . 102_334 n
O2 O1 O3 117.5(4) 103_344 . 103_334 n
O2 O1 La 51.98(26) 103_344 . 1_555 n
O2 O1 O3 135.0(5) 104_555 . 1_555 n
O2 O1 O3 102.1(4) 104_555 . 102_334 n
O2 O1 O3 69.2(4) 104_555 . 103_334 n
O2 O1 La 141.5(5) 104_555 . 1_555 n
O3 O1 O3 98.73(32) 1_555 . 102_334 n
O3 O1 O3 100.3(4) 1_555 . 103_334 n
O3 O1 La 82.0(4) 1_555 . 1_555 n
O3 O1 O3 45.6(4) 102_334 . 103_334 n
O3 O1 La 77.08(33) 102_334 . 1_555 n
O3 O1 La 122.5(4) 103_334 . 1_555 n
Ta1 O2 Ta1 131.7(6) 1_555 . 2_555 n
Ta1 O2 O1 52.7(4) 1_555 . 1_555 n
Ta1 O2 O1 52.7(4) 1_555 . -4_555 n
Ta1 O2 O1 147.22(29) 1_555 . 103_564 n
Ta1 O2 O1 49.68(29) 1_555 . 104_554 n
Ta1 O2 O1 49.68(29) 1_555 . -101_665 n
Ta1 O2 O1 147.22(29) 1_555 . -102_675 n
Ta1 O2 O3 49.0(5) 1_555 . 1_555 n
Ta1 O2 La 112.1(6) 1_555 . 1_555 n
Ta1 O2 La 112.1(6) 1_555 . -1_565 n
Ta1 O2 O1 132.99(28) 2_555 . 1_555 n
Ta1 O2 O1 132.99(28) 2_555 . -4_555 n
Ta1 O2 O1 42.85(30) 2_555 . 103_564 n
Ta1 O2 O1 92.0(4) 2_555 . 104_554 n
Ta1 O2 O1 92.0(4) 2_555 . -101_665 n
Ta1 O2 O1 42.85(30) 2_555 . -102_675 n
Ta1 O2 O3 179.324(8) 2_555 . 1_555 n
Ta1 O2 La 102.2(5) 2_555 . 1_555 n
Ta1 O2 La 102.2(5) 2_555 . -1_565 n
O1 O2 O1 89.2(7) 1_555 . -4_555 n
O1 O2 O1 160.0(6) 1_555 . 103_564 n
O1 O2 O1 101.0(5) 1_555 . 104_554 n
O1 O2 O1 54.6(4) 1_555 . -101_665 n
O1 O2 O1 104.67(25) 1_555 . -102_675 n
O1 O2 O3 47.20(32) 1_555 . 1_555 n
O1 O2 La 60.81(24) 1_555 . 1_555 n
O1 O2 La 118.8(5) 1_555 . -1_565 n
O1 O2 O1 104.67(25) -4_555 . 103_564 n
O1 O2 O1 54.6(4) -4_555 . 104_554 n
O1 O2 O1 101.0(5) -4_555 . -101_665 n
O1 O2 O1 160.0(6) -4_555 . -102_675 n
O1 O2 O3 47.20(32) -4_555 . 1_555 n
O1 O2 La 118.8(5) -4_555 . 1_555 n
O1 O2 La 60.81(24) -4_555 . -1_565 n
O1 O2 O1 98.8(4) 103_564 . 104_554 n
O1 O2 O1 133.5(5) 103_564 . -101_665 n
O1 O2 O1 58.5(5) 103_564 . -102_675 n
O1 O2 O3 136.7(4) 103_343 . 1_555 n
O1 O2 La 99.5(5) 103_343 . 1_555 n
O1 O2 La 59.34(33) 103_343 . -1_565 n
O1 O2 O1 66.4(5) 104_554 . -101_665 n
O1 O2 O1 133.5(5) 104_554 . -102_675 n
O1 O2 O3 88.6(5) 104_554 . 1_555 n
O1 O2 La 161.7(7) 104_554 . 1_555 n
O1 O2 La 101.11(25) 104_554 . -1_565 n
O1 O2 O1 98.8(4) -101_665 . -102_675 n
O1 O2 O3 88.6(5) -101_444 . 1_555 n
O1 O2 La 101.11(25) -101_444 . 1_555 n
O1 O2 La 161.7(7) -101_444 . -1_565 n
O1 O2 O3 136.7(4) -102_454 . 1_555 n
O1 O2 La 59.34(33) -102_454 . 1_555 n
O1 O2 La 99.5(5) -102_454 . -1_565 n
O3 O2 La 77.3(4) 1_555 . 1_555 n
O3 O2 La 77.3(4) 1_555 . -1_565 n
La O2 La 87.4(4) 1_555 . -1_565 n
Ta1 O3 Ta2 115.8(4) 1_555 . 1_555 n
Ta1 O3 Ta2 115.8(4) 1_555 . -1_555 n
Ta1 O3 O1 63.37(33) 1_555 . 1_555 n
Ta1 O3 O1 63.37(33) 1_555 . -4_555 n
Ta1 O3 O1 130.9(4) 1_555 . 102_554 n
Ta1 O3 O1 91.8(5) 1_555 . 103_554 n
Ta1 O3 O1 91.8(5) 1_555 . -102_665 n
Ta1 O3 O1 130.9(4) 1_555 . -103_665 n
Ta1 O3 O2 39.01(35) 1_555 . 1_555 n
Ta1 O3 O3 147.9(10) 1_555 . 4_555 n
Ta2 O3 Ta2 118.3(5) 1_555 . -1_555 n
Ta2 O3 O1 55.37(18) 1_555 . 1_555 n
Ta2 O3 O1 165.1(7) 1_555 . -4_555 n
Ta2 O3 O1 109.9(5) 1_555 . 102_554 n
Ta2 O3 O1 101.8(5) 1_555 . 103_554 n
Ta2 O3 O1 46.01(26) 1_555 . -102_665 n
Ta2 O3 O1 50.28(29) 1_555 . -103_665 n
Ta2 O3 O2 120.59(26) 1_555 . 1_555 n
Ta2 O3 O3 59.16(26) 1_555 . 4_555 n
Ta2 O3 O1 165.1(7) -1_555 . 1_555 n
Ta2 O3 O1 55.37(18) -1_555 . -4_555 n
Ta2 O3 O1 50.28(29) -1_555 . 102_554 n
Ta2 O3 O1 46.01(26) -1_555 . 103_554 n
Ta2 O3 O1 101.8(5) -1_555 . -102_665 n
Ta2 O3 O1 109.9(5) -1_555 . -103_665 n
Ta2 O3 O2 120.59(26) -1_555 . 1_555 n
Ta2 O3 O3 59.16(26) -1_555 . 4_555 n
O1 O3 O1 126.7(7) 1_555 . -4_555 n
O1 O3 O1 142.7(6) 1_555 . 102_554 n
O1 O3 O1 119.7(6) 1_555 . 103_554 n
O1 O3 O1 63.9(4) 1_555 . -102_665 n
O1 O3 O1 77.10(34) 1_555 . -103_665 n
O1 O3 O2 69.0(4) 1_555 . 1_555 n
O1 O3 O3 112.8(4) 1_555 . 4_555 n
O1 O3 O1 77.10(34) -4_555 . 102_554 n
O1 O3 O1 63.9(4) -4_555 . 103_554 n
O1 O3 O1 119.7(6) -4_555 . -102_665 n
O1 O3 O1 142.7(6) -4_555 . -103_665 n
O1 O3 O2 69.0(4) -4_555 . 1_555 n
O1 O3 O3 112.8(4) -4_555 . 4_555 n
O1 O3 O1 96.0(4) 102_554 . 103_554 n
O1 O3 O1 134.4(4) 102_554 . -102_665 n
O1 O3 O1 69.5(5) 102_554 . -103_665 n
O1 O3 O2 101.4(4) 102_554 . 1_555 n
O1 O3 O3 73.0(6) 102_333 . 4_555 n
O1 O3 O1 63.1(5) 103_554 . -102_665 n
O1 O3 O1 134.4(4) 103_554 . -103_665 n
O1 O3 O2 124.1(4) 103_554 . 1_555 n
O1 O3 O3 61.4(5) 103_333 . 4_555 n
O1 O3 O1 96.0(4) -102_665 . -103_665 n
O1 O3 O2 124.1(4) -102_665 . 1_555 n
O1 O3 O3 61.4(5) -102_444 . 4_555 n
O1 O3 O2 101.4(4) -103_665 . 1_555 n
O1 O3 O3 73.0(6) -103_444 . 4_555 n
O2 O3 O3 173.1(10) 1_555 . 4_555 n
O1 La O1 168.2(4) 1_555 . 4_565 n
O1 La O1 114.96(29) 1_555 . -102_675 n
O1 La O1 66.38(31) 1_555 . -103_665 n
O1 La O2 66.1(4) 1_555 . 1_555 n
O1 La O2 123.2(4) 1_555 . 4_565 n
O1 La O2 102.8(4) 1_555 . 102_555 n
O1 La O2 68.7(4) 1_555 . 103_565 n
O1 La O1 66.38(31) 4_565 . -102_675 n
O1 La O1 114.96(29) 4_565 . -103_665 n
O1 La O2 123.2(4) 4_565 . 1_555 n
O1 La O2 66.1(4) 4_565 . 4_565 n
O1 La O2 68.7(4) 4_565 . 102_555 n
O1 La O2 102.8(4) 4_565 . 103_565 n
O1 La O1 168.2(4) -102_675 . -103_665 n
O1 La O2 68.7(4) -102_675 . 1_555 n
O1 La O2 102.8(4) -102_675 . 4_565 n
O1 La O2 123.2(4) -102_675 . 102_555 n
O1 La O2 66.1(4) -102_675 . 103_565 n
O1 La O2 102.8(4) -103_665 . 1_555 n
O1 La O2 68.7(4) -103_665 . 4_565 n
O1 La O2 66.1(4) -103_665 . 102_555 n
O1 La O2 123.2(4) -103_665 . 103_565 n
O2 La O2 92.6(4) 1_555 . 4_565 n
O2 La O2 167.4(8) 1_555 . 102_555 n
O2 La O2 88.7(4) 1_555 . 103_565 n
O2 La O2 88.7(4) 4_565 . 102_555 n
O2 La O2 167.4(8) 4_565 . 103_565 n
O2 La O2 92.6(4) 102_555 . 103_565 n

loop_
_geom_bond_atom_site_label_1
_geom_bond_atom_site_label_2
_geom_bond_distance
_geom_bond_site_symmetry_1
_geom_bond_site_symmetry_2
_geom_bond_publ_flag
Ta1 Ta1 3.50435(35) . 104_554 n
Ta1 Ta1 3.50435(35) . 104_555 n
Ta1 Ta2 3.4950(17) . 1_555 n
Ta1 Ta2 3.4950(17) . -1_555 n
Ta1 O1 2.297(9) . 1_555 n
Ta1 O1 2.297(9) . -4_555 n
Ta1 O1 3.541(8) . 103_554 n
Ta1 O1 2.032(9) . 104_554 n
Ta1 O1 2.032(9) . -101_444 n
Ta1 O1 3.541(8) . -102_444 n
Ta1 O2 1.748(17) . 1_555 n
Ta1 O2 2.242(16) . 2_545 n
Ta1 O3 2.095(11) . 1_555 n
Ta1 O3 3.534(13) . 2_555 n
Ta1 O3 3.502(13) . 3_555 n
Ta1 La 3.5713(16) . 1_555 n
Ta1 La 3.5713(16) . -1_565 n
Ta2 Ta1 3.4950(17) . 1_555 n
Ta2 Ta1 3.4950(17) . 4_555 n
Ta2 Ta1 3.4950(17) . 102_555 n
Ta2 Ta1 3.4950(17) . 103_555 n
Ta2 Ta2 3.48825(5) . -1_555 n
Ta2 Ta2 3.48825(5) . -1_556 n
Ta2 O1 2.009(8) . 1_555 n
Ta2 O1 2.009(8) . 4_555 n
Ta2 O1 2.009(8) . -102_444 n
Ta2 O1 2.009(8) . -103_444 n
Ta2 O3 2.031(5) . 1_555 n
Ta2 O3 2.031(5) . 4_555 n
Ta2 O3 2.031(5) . 102_555 n
Ta2 O3 2.031(5) . 103_555 n
O1 Ta1 2.297(9) . 1_555 n
O1 Ta1 3.541(8) . 103_555 n
O1 Ta1 2.032(9) . 104_555 n
O1 Ta2 2.009(8) . 1_555 n
O1 O1 2.919(19) . -4_556 n
O1 O1 2.556(14) . -101_444 n
O1 O1 2.713(17) . -102_444 n
O1 O1 3.019(15) . -103_444 n
O1 O2 2.888(15) . 1_555 n
O1 O2 3.249(14) . 2_545 n
O1 O2 2.986(16) . 103_565 n
O1 O2 2.665(13) . 104_555 n
O1 O3 2.270(11) . 1_555 n
O1 O3 2.561(12) . 102_555 n
O1 O3 2.790(12) . 103_555 n
O1 La 2.758(8) . 1_555 n
O2 Ta1 1.748(17) . 1_555 n
O2 Ta1 2.242(16) . 2_555 n
O2 O1 2.888(15) . 1_555 n
O2 O1 3.249(14) . 2_555 n
O2 O1 3.249(14) . -3_555 n
O2 O1 2.888(15) . -4_555 n
O2 O1 2.986(16) . 103_564 n
O2 O1 2.665(13) . 104_554 n
O2 O1 2.665(13) . -101_444 n
O2 O1 2.986(16) . -102_454 n
O2 O2 3.532(6) . 103_564 n
O2 O2 3.532(6) . 103_565 n
O2 O3 2.775(18) . 1_555 n
O2 O3 3.098(18) . 2_555 n
O2 La 2.526(8) . 1_555 n
O2 La 2.526(8) . -1_565 n
O3 Ta1 2.095(11) . 1_555 n
O3 Ta1 3.534(13) . 2_545 n
O3 Ta1 3.502(13) . 3_455 n
O3 Ta2 2.031(5) . 1_555 n
O3 Ta2 2.031(5) . -1_555 n
O3 O1 2.270(11) . 1_555 n
O3 O1 2.270(11) . -4_555 n
O3 O1 2.561(12) . 102_554 n
O3 O1 2.790(12) . 103_554 n
O3 O1 2.790(12) . -102_444 n
O3 O1 2.561(12) . -103_444 n
O3 O2 2.775(18) . 1_555 n
O3 O2 3.098(18) . 2_545 n
O3 O3 2.083(21) . 4_555 n
O3 La 3.318(10) . 1_555 n
O3 La 3.318(10) . -1_565 n
La Ta1 3.5713(16) . 1_555 n
La Ta1 3.5713(16) . 4_565 n
La Ta1 3.5713(16) . 102_555 n
La Ta1 3.5713(16) . 103_565 n
La O1 2.758(8) . 1_555 n
La O1 2.758(8) . 4_565 n
La O1 2.758(8) . -102_454 n
La O1 2.758(8) . -103_444 n
La O2 2.526(8) . 1_555 n
La O2 2.526(8) . 4_565 n
La O2 2.526(8) . 102_555 n
La O2 2.526(8) . 103_565 n
La O3 3.318(10) . 1_555 n
La O3 3.318(10) . 4_565 n
La O3 3.318(10) . 102_555 n
La O3 3.318(10) . 103_565 n
La La 3.48825(5) . -1_565 n
La La 3.48825(5) . -1_566 n
